data_4065695
loop_
_publ_author_name
'Vicente, Jos\'e'
'Arcas, Aurelia'
'Juli\'a-Hern\'andez, Francisco'
'Bautista, Delia'
'Jones, Peter G.'

_publ_section_title
;
 Organometallic Complexes of Palladium(II) Derived from
 2,6-Diacetylpyridine Dimethylketal
;
_journal_issue 14
_journal_name_full Organometallics
_journal_page_first 3066
_journal_paper_doi 10.1021/om100079x
_journal_volume 29
_journal_year 2010
_chemical_formula_sum 'C21 H32 Cl N3 O3 Pd'
_chemical_formula_weight 516.35
_chemical_name_systematic
; 
 ? 
;
_space_group_IT_number 29
_symmetry_cell_setting orthorhombic
_symmetry_space_group_name_Hall 'P 2c -2ac'
_symmetry_space_group_name_H-M 'P c a 21'
_atom_sites_solution_hydrogens geom
_atom_sites_solution_primary direct
_atom_sites_solution_secondary difmap
_audit_creation_method SHELXL-97
_cell_angle_alpha 90.00
_cell_angle_beta 90.00
_cell_angle_gamma 90.00
_cell_formula_units_Z 8
_cell_length_a 17.7339(13)
_cell_length_b 16.8224(12)
_cell_length_c 16.5342(12)
_cell_measurement_reflns_used 9415
_cell_measurement_temperature 100(2)
_cell_measurement_theta_max 28.51
_cell_measurement_theta_min 2.42
_cell_volume 4932.6(6)
_computing_cell_refinement 'Bruker SAINT'
_computing_data_collection 'Bruker SMART'
_computing_data_reduction 'Bruker SAINT'
_computing_molecular_graphics 'Bruker SHELXTL'
_computing_publication_material 'Bruker SHELXTL'
_computing_structure_refinement 'SHELXL-97 (Sheldrick, 1997)'
_computing_structure_solution 'SHELXS-97 (Sheldrick, 1990)'
_diffrn_ambient_temperature 100(2)
_diffrn_detector_area_resol_mean 8.26
_diffrn_measured_fraction_theta_full 1.000
_diffrn_measured_fraction_theta_max 0.959
_diffrn_measurement_device_type 'Bruker SMART APEX CCD'
_diffrn_measurement_method \w-scan
_diffrn_radiation_monochromator graphite
_diffrn_radiation_source 'fine-focus sealed tube'
_diffrn_radiation_type MoK\a
_diffrn_radiation_wavelength 0.71073
_diffrn_reflns_av_R_equivalents 0.0289
_diffrn_reflns_av_sigmaI/netI 0.0260
_diffrn_reflns_limit_h_max 23
_diffrn_reflns_limit_h_min -23
_diffrn_reflns_limit_k_max 21
_diffrn_reflns_limit_k_min -22
_diffrn_reflns_limit_l_max 21
_diffrn_reflns_limit_l_min -21
_diffrn_reflns_number 57505
_diffrn_reflns_theta_full 26.00
_diffrn_reflns_theta_max 28.61
_diffrn_reflns_theta_min 1.67
_exptl_absorpt_coefficient_mu 0.885
_exptl_absorpt_correction_T_max 0.9326
_exptl_absorpt_correction_T_min 0.8175
_exptl_absorpt_correction_type multi-scan
_exptl_absorpt_process_details SADABS
_exptl_crystal_colour yellow
_exptl_crystal_density_diffrn 1.391
_exptl_crystal_density_method 'not measured'
_exptl_crystal_description prism
_exptl_crystal_F_000 2128
_exptl_crystal_size_max 0.27
_exptl_crystal_size_mid 0.14
_exptl_crystal_size_min 0.08
_refine_diff_density_max 0.836
_refine_diff_density_min -0.475
_refine_diff_density_rms 0.086
_refine_ls_abs_structure_details 'Flack H D (1983), Acta Cryst. A39, 876-881'
_refine_ls_abs_structure_Flack -0.006(16)
_refine_ls_extinction_method none
_refine_ls_goodness_of_fit_ref 1.135
_refine_ls_hydrogen_treatment 'NH free with DFIX, ordered methyls rigid, other H riding'
_refine_ls_matrix_type full
_refine_ls_number_parameters 541
_refine_ls_number_reflns 11843
_refine_ls_number_restraints 13
_refine_ls_restrained_S_all 1.139
_refine_ls_R_factor_all 0.0325
_refine_ls_R_factor_gt 0.0317
_refine_ls_shift/su_max 0.003
_refine_ls_shift/su_mean 0.000
_refine_ls_structure_factor_coef Fsqd
_refine_ls_weighting_details 'calc w=1/[\s^2^(Fo^2^)+(0.0342P)^2^+3.4084P] where P=(Fo^2^+2Fc^2^)/3'
_refine_ls_weighting_scheme calc
_refine_ls_wR_factor_gt 0.0712
_refine_ls_wR_factor_ref 0.0716
_reflns_number_gt 11631
_reflns_number_total 11843
_reflns_threshold_expression >2sigma(I)
_cod_data_source_file om100079x_si_002.cif
_cod_data_source_block fje1561si
_cod_depositor_comments
;
The following automatic conversions were performed:

'_symmetry_cell_setting' value 'Orthorhombic' changed to
'orthorhombic' according to
/home/saulius/struct/CIF-dictionaries/cif_core.dic dictionary named
'cif_core.dic' version 2.4.1 from 2010-06-29.

Automatic conversion script
Id: cif_fix_values 1715 2011-07-08 13:25:40Z adriana 
;
_cod_original_sg_symbol_H-M 'P ca2(1)'
_cod_database_code 4065695

loop_
_symmetry_equiv_pos_as_xyz
'x, y, z'
'-x, -y, z+1/2'
'x+1/2, -y, z'
'-x+1/2, y, z+1/2'

loop_
_atom_site_label
_atom_site_type_symbol
_atom_site_fract_x
_atom_site_fract_y
_atom_site_fract_z
_atom_site_U_iso_or_equiv
_atom_site_adp_type
_atom_site_occupancy
_atom_site_symmetry_multiplicity
_atom_site_calc_flag
_atom_site_refinement_flags
_atom_site_disorder_assembly
_atom_site_disorder_group
Pd1 Pd 1.093678(11) 0.661268(11) 0.158611(13) 0.01560(5) Uani 1 1 d . . .
O1 O 1.04123(12) 0.65217(12) 0.05047(12) 0.0189(4) Uani 1 1 d . . .
Cl1 Cl 1.05860(5) 0.53006(4) 0.19814(5) 0.02540(15) Uani 1 1 d . . .
C1 C 1.11957(16) 0.76847(17) 0.11627(17) 0.0173(5) Uani 1 1 d . . .
N1 N 1.15522(13) 0.82269(14) 0.15996(18) 0.0193(5) Uani 1 1 d D . .
H01 H 1.1588(19) 0.811(2) 0.2081(12) 0.018(9) Uiso 1 1 d D . .
C2 C 1.09482(16) 0.77789(18) 0.03566(17) 0.0174(6) Uani 1 1 d . . .
H2 H 1.1057 0.8238 0.0043 0.021 Uiso 1 1 calc R . .
C3 C 1.05322(16) 0.71438(17) 0.00633(17) 0.0168(5) Uani 1 1 d . . .
C4 C 1.01929(16) 0.71112(18) -0.07617(18) 0.0181(6) Uani 1 1 d . . .
N3 N 1.04174(15) 0.76521(15) -0.13065(16) 0.0200(5) Uani 1 1 d . . .
C5 C 0.96825(18) 0.65075(19) -0.09361(19) 0.0222(6) Uani 1 1 d . . .
H5 H 0.9524 0.6147 -0.0528 0.027 Uiso 1 1 calc R . .
C6 C 0.94091(18) 0.6443(2) -0.1723(2) 0.0250(6) Uani 1 1 d . . .
H6 H 0.9073 0.6026 -0.1867 0.030 Uiso 1 1 calc R . .
C7 C 0.96360(17) 0.69945(19) -0.22878(18) 0.0244(7) Uani 1 1 d . . .
H7 H 0.9453 0.6968 -0.2827 0.029 Uiso 1 1 calc R . .
C8 C 1.01353(18) 0.75907(18) -0.20599(19) 0.0210(6) Uani 1 1 d . . .
C9 C 1.04308(19) 0.8213(2) -0.26565(18) 0.0261(7) Uani 1 1 d . . .
C10 C 1.0306(3) 0.9043(2) -0.2345(3) 0.0468(10) Uani 1 1 d . . .
H10A H 1.0546 0.9100 -0.1814 0.070 Uiso 1 1 calc R . .
H10B H 0.9763 0.9143 -0.2295 0.070 Uiso 1 1 calc R . .
H10C H 1.0527 0.9426 -0.2723 0.070 Uiso 1 1 calc R . .
C11 C 1.1441(2) 0.7365(3) -0.3036(3) 0.0407(9) Uani 1 1 d . . .
H11A H 1.1337 0.6971 -0.2614 0.061 Uiso 1 1 calc R . .
H11B H 1.1982 0.7368 -0.3158 0.061 Uiso 1 1 calc R . .
H11C H 1.1158 0.7230 -0.3525 0.061 Uiso 1 1 calc R . .
O2 O 1.12205(14) 0.81275(16) -0.27612(14) 0.0318(5) Uani 1 1 d . . .
C12 C 1.0253(2) 0.8560(2) -0.4052(2) 0.0355(8) Uani 1 1 d . . .
H12A H 0.9985 0.9067 -0.4005 0.053 Uiso 1 1 calc R . .
H12B H 1.0117 0.8302 -0.4562 0.053 Uiso 1 1 calc R . .
H12C H 1.0798 0.8657 -0.4040 0.053 Uiso 1 1 calc R . .
O3 O 1.00504(13) 0.80592(14) -0.33941(16) 0.0296(5) Uani 1 1 d . . .
C13 C 1.17788(17) 0.90658(17) 0.14173(17) 0.0206(6) Uani 1 1 d . . .
C14 C 1.10857(18) 0.95680(19) 0.1244(2) 0.0259(7) Uani 1 1 d . . .
H14A H 1.0877 0.9421 0.0716 0.039 Uiso 1 1 calc R . .
H14B H 1.1226 1.0131 0.1239 0.039 Uiso 1 1 calc R . .
H14C H 1.0706 0.9476 0.1664 0.039 Uiso 1 1 calc R . .
C15 C 1.23408(19) 0.9100(2) 0.0720(2) 0.0278(7) Uani 1 1 d . . .
H15A H 1.2750 0.8720 0.0819 0.042 Uiso 1 1 calc R . .
H15B H 1.2550 0.9638 0.0680 0.042 Uiso 1 1 calc R . .
H15C H 1.2084 0.8964 0.0214 0.042 Uiso 1 1 calc R . .
C16 C 1.2159(2) 0.9357(2) 0.2192(2) 0.0301(7) Uani 1 1 d . . .
H16A H 1.1807 0.9304 0.2646 0.045 Uiso 1 1 calc R . .
H16B H 1.2302 0.9916 0.2129 0.045 Uiso 1 1 calc R . .
H16C H 1.2610 0.9038 0.2297 0.045 Uiso 1 1 calc R . .
C17 C 1.14849(15) 0.67153(16) 0.2578(2) 0.0194(5) Uani 1 1 d . . .
N2 N 1.18076(15) 0.67643(16) 0.31792(16) 0.0217(5) Uani 1 1 d . . .
C18 C 1.2151(2) 0.6888(2) 0.39738(19) 0.0287(7) Uani 1 1 d . . .
C19 C 1.2487(2) 0.7721(2) 0.3967(3) 0.0414(10) Uani 1 1 d . . .
H19A H 1.2860 0.7761 0.3532 0.062 Uiso 1 1 calc R . .
H19B H 1.2731 0.7827 0.4487 0.062 Uiso 1 1 calc R . .
H19C H 1.2085 0.8111 0.3877 0.062 Uiso 1 1 calc R . .
C20 C 1.2762(2) 0.6262(2) 0.4095(2) 0.0375(9) Uani 1 1 d . . .
H20A H 1.2535 0.5731 0.4075 0.056 Uiso 1 1 calc R . .
H20B H 1.3004 0.6341 0.4621 0.056 Uiso 1 1 calc R . .
H20C H 1.3140 0.6311 0.3665 0.056 Uiso 1 1 calc R . .
C21 C 1.1522(2) 0.6808(3) 0.4590(2) 0.0455(10) Uani 1 1 d . . .
H21A H 1.1126 0.7197 0.4470 0.068 Uiso 1 1 calc R . .
H21B H 1.1723 0.6907 0.5133 0.068 Uiso 1 1 calc R . .
H21C H 1.1311 0.6271 0.4564 0.068 Uiso 1 1 calc R . .
Pd2 Pd 0.971833(11) 0.760503(11) 0.255434(13) 0.01537(5) Uani 1 1 d . . .
O4 O 0.95733(11) 0.83818(11) 0.16134(15) 0.0198(4) Uani 1 1 d . . .
Cl2 Cl 1.05175(4) 0.84791(4) 0.33118(4) 0.02132(14) Uani 1 1 d . . .
C31 C 0.90069(16) 0.69557(18) 0.19121(19) 0.0197(6) Uani 1 1 d . . .
N4 N 0.88531(15) 0.62018(16) 0.20771(16) 0.0218(5) Uani 1 1 d D . .
H04 H 0.9128(18) 0.597(2) 0.2414(19) 0.028(10) Uiso 1 1 d D . .
C32 C 0.86873(18) 0.74042(17) 0.12801(19) 0.0204(6) Uani 1 1 d . . .
H32 H 0.8274 0.7222 0.0965 0.025 Uiso 1 1 calc R . .
C33 C 0.90305(17) 0.81366(19) 0.11589(18) 0.0201(6) Uani 1 1 d . . .
C34 C 0.88020(18) 0.8674(2) 0.04886(19) 0.0239(6) Uani 1 1 d . . .
N6 N 0.81903(18) 0.84693(17) 0.00590(18) 0.0326(7) Uani 1 1 d . A .
C35 C 0.92103(18) 0.9368(2) 0.0335(2) 0.0264(7) Uani 1 1 d . . .
H35 H 0.9626 0.9510 0.0667 0.032 Uiso 1 1 calc R . .
C36 C 0.9002(2) 0.9844(2) -0.0305(2) 0.0290(7) Uani 1 1 d . . .
H36 H 0.9279 1.0310 -0.0433 0.035 Uiso 1 1 calc R . .
C37 C 0.8379(2) 0.9625(2) -0.0755(2) 0.0309(8) Uani 1 1 d . A .
H37 H 0.8227 0.9936 -0.1207 0.037 Uiso 1 1 calc R . .
C38 C 0.7979(2) 0.8949(2) -0.0542(2) 0.0349(9) Uani 1 1 d . . .
C39 C 0.7204(2) 0.8737(2) -0.0937(3) 0.0172(10) Uiso 0.676(7) 1 d PD A 1
C40 C 0.6567(5) 0.8656(5) -0.0264(5) 0.049(2) Uiso 0.676(7) 1 d PD A 1
H40A H 0.6732 0.8281 0.0152 0.074 Uiso 0.676(7) 1 calc PR A 1
H40B H 0.6100 0.8462 -0.0514 0.074 Uiso 0.676(7) 1 calc PR A 1
H40C H 0.6475 0.9177 -0.0017 0.074 Uiso 0.676(7) 1 calc PR A 1
C41 C 0.6577(3) 0.9054(4) -0.2170(4) 0.0324(14) Uiso 0.676(7) 1 d PD A 1
H41A H 0.6601 0.9408 -0.2641 0.049 Uiso 0.676(7) 1 calc PR A 1
H41B H 0.6099 0.9138 -0.1885 0.049 Uiso 0.676(7) 1 calc PR A 1
H41C H 0.6609 0.8501 -0.2351 0.049 Uiso 0.676(7) 1 calc PR A 1
O5 O 0.7187(2) 0.9223(2) -0.1641(3) 0.0259(10) Uiso 0.676(7) 1 d PD A 1
C42 C 0.7835(4) 0.7783(5) -0.1700(5) 0.0484(19) Uiso 0.676(7) 1 d PD A 1
H42A H 0.7659 0.7510 -0.2188 0.073 Uiso 0.676(7) 1 calc PR A 1
H42B H 0.8184 0.7437 -0.1405 0.073 Uiso 0.676(7) 1 calc PR A 1
H42C H 0.8093 0.8275 -0.1852 0.073 Uiso 0.676(7) 1 calc PR A 1
O6 O 0.7256(2) 0.7951(2) -0.1237(2) 0.0350(11) Uiso 0.676(7) 1 d PD A 1
C39' C 0.7455(5) 0.8573(6) -0.1200(6) 0.026(2) Uiso 0.324(7) 1 d PD A 2
C40' C 0.7830(9) 0.8004(10) -0.1898(10) 0.049(4) Uiso 0.324(7) 1 d PD A 2
H40D H 0.7642 0.7460 -0.1836 0.073 Uiso 0.324(7) 1 calc PR A 2
H40E H 0.8380 0.8007 -0.1842 0.073 Uiso 0.324(7) 1 calc PR A 2
H40F H 0.7691 0.8206 -0.2434 0.073 Uiso 0.324(7) 1 calc PR A 2
C41' C 0.6437(5) 0.9224(6) -0.1998(6) 0.014(2) Uiso 0.324(7) 1 d PD A 2
H41D H 0.6217 0.9735 -0.2156 0.020 Uiso 0.324(7) 1 calc PR A 2
H41E H 0.6056 0.8904 -0.1718 0.020 Uiso 0.324(7) 1 calc PR A 2
H41F H 0.6610 0.8940 -0.2481 0.020 Uiso 0.324(7) 1 calc PR A 2
O5' O 0.7070(4) 0.9359(4) -0.1463(4) 0.0106(15) Uiso 0.324(7) 1 d PD A 2
C42' C 0.6504(6) 0.8807(7) -0.0410(7) 0.018(2) Uiso 0.324(7) 1 d PD A 2
H42D H 0.6093 0.8598 -0.0077 0.026 Uiso 0.324(7) 1 calc PR A 2
H42E H 0.6295 0.9133 -0.0847 0.026 Uiso 0.324(7) 1 calc PR A 2
H42F H 0.6839 0.9133 -0.0075 0.026 Uiso 0.324(7) 1 calc PR A 2
O6' O 0.6907(5) 0.8184(5) -0.0736(5) 0.039(3) Uiso 0.324(7) 1 d PD A 2
C43 C 0.83241(17) 0.56369(18) 0.1673(2) 0.0241(6) Uani 1 1 d . . .
C44 C 0.8542(2) 0.5513(2) 0.0789(2) 0.0325(8) Uani 1 1 d . . .
H44A H 0.8463 0.6008 0.0489 0.049 Uiso 1 1 calc R . .
H44B H 0.8229 0.5091 0.0555 0.049 Uiso 1 1 calc R . .
H44C H 0.9074 0.5360 0.0756 0.049 Uiso 1 1 calc R . .
C45 C 0.75167(19) 0.5934(2) 0.1771(2) 0.0323(8) Uani 1 1 d . . .
H45A H 0.7406 0.6008 0.2347 0.048 Uiso 1 1 calc R . .
H45B H 0.7167 0.5544 0.1541 0.048 Uiso 1 1 calc R . .
H45C H 0.7459 0.6442 0.1487 0.048 Uiso 1 1 calc R . .
C46 C 0.8425(2) 0.4853(2) 0.2129(2) 0.0382(9) Uani 1 1 d . . .
H46A H 0.8945 0.4667 0.2065 0.057 Uiso 1 1 calc R . .
H46B H 0.8077 0.4455 0.1911 0.057 Uiso 1 1 calc R . .
H46C H 0.8318 0.4936 0.2705 0.057 Uiso 1 1 calc R . .
C47 C 0.96168(16) 0.69235(17) 0.34736(17) 0.0173(5) Uani 1 1 d . . .
N5 N 0.94643(16) 0.65504(15) 0.40268(16) 0.0217(6) Uani 1 1 d . . .
C48 C 0.9187(2) 0.6065(2) 0.4699(2) 0.0310(8) Uani 1 1 d . . .
C49 C 0.8319(2) 0.6051(2) 0.4609(2) 0.0418(9) Uani 1 1 d . . .
H49A H 0.8123 0.6594 0.4642 0.063 Uiso 1 1 calc R . .
H49B H 0.8099 0.5729 0.5043 0.063 Uiso 1 1 calc R . .
H49C H 0.8185 0.5820 0.4084 0.063 Uiso 1 1 calc R . .
C50 C 0.9519(3) 0.5246(2) 0.4589(3) 0.0436(10) Uani 1 1 d . . .
H50A H 0.9372 0.5036 0.4059 0.065 Uiso 1 1 calc R . .
H50B H 0.9331 0.4894 0.5015 0.065 Uiso 1 1 calc R . .
H50C H 1.0070 0.5278 0.4622 0.065 Uiso 1 1 calc R . .
C51 C 0.9419(3) 0.6458(2) 0.5483(2) 0.0456(11) Uani 1 1 d . . .
H51A H 0.9968 0.6522 0.5494 0.068 Uiso 1 1 calc R . .
H51B H 0.9261 0.6126 0.5940 0.068 Uiso 1 1 calc R . .
H51C H 0.9178 0.6981 0.5525 0.068 Uiso 1 1 calc R . .

loop_
_atom_site_aniso_label
_atom_site_aniso_U_11
_atom_site_aniso_U_22
_atom_site_aniso_U_33
_atom_site_aniso_U_23
_atom_site_aniso_U_13
_atom_site_aniso_U_12
Pd1 0.01845(9) 0.01560(9) 0.01276(9) -0.00243(8) -0.00229(9) -0.00035(7)
O1 0.0258(11) 0.0180(10) 0.0128(9) -0.0021(8) -0.0019(8) -0.0023(8)
Cl1 0.0335(4) 0.0168(3) 0.0260(4) 0.0020(3) -0.0071(3) -0.0013(3)
C1 0.0159(13) 0.0212(14) 0.0149(13) -0.0043(11) 0.0022(10) 0.0001(11)
N1 0.0225(11) 0.0209(11) 0.0144(10) -0.0023(12) 0.0007(11) -0.0031(9)
C2 0.0165(14) 0.0193(14) 0.0165(14) -0.0059(11) 0.0008(10) -0.0002(11)
C3 0.0144(13) 0.0216(13) 0.0144(13) -0.0030(11) 0.0016(10) 0.0018(11)
C4 0.0188(14) 0.0190(13) 0.0165(13) -0.0028(11) 0.0000(11) 0.0048(11)
N3 0.0207(12) 0.0226(13) 0.0167(12) -0.0028(10) -0.0001(10) 0.0015(10)
C5 0.0239(16) 0.0259(15) 0.0167(14) -0.0004(12) 0.0002(12) -0.0017(12)
C6 0.0232(16) 0.0296(16) 0.0222(15) -0.0016(13) -0.0053(12) -0.0045(13)
C7 0.0245(15) 0.0310(16) 0.0178(16) -0.0036(12) -0.0041(11) -0.0022(12)
C8 0.0209(14) 0.0235(15) 0.0187(14) 0.0012(12) 0.0009(12) 0.0056(12)
C9 0.0314(18) 0.0311(16) 0.0158(15) 0.0035(12) -0.0021(12) -0.0013(13)
C10 0.078(3) 0.0319(18) 0.030(2) 0.0075(17) 0.003(2) -0.0036(19)
C11 0.0309(19) 0.058(3) 0.0328(19) 0.0069(18) 0.0047(16) 0.0075(17)
O2 0.0288(13) 0.0415(14) 0.0251(12) 0.0074(10) -0.0028(10) -0.0070(11)
C12 0.040(2) 0.042(2) 0.0246(17) 0.0123(16) -0.0026(15) -0.0009(17)
O3 0.0307(11) 0.0389(12) 0.0191(10) 0.0108(11) -0.0066(11) -0.0045(10)
C13 0.0210(14) 0.0180(13) 0.0229(16) -0.0041(11) 0.0031(11) -0.0023(11)
C14 0.0217(15) 0.0231(15) 0.0327(16) -0.0026(13) 0.0023(13) -0.0003(12)
C15 0.0237(16) 0.0262(16) 0.0334(18) -0.0041(14) 0.0090(13) -0.0040(13)
C16 0.0323(18) 0.0258(17) 0.0322(18) -0.0090(14) -0.0036(15) -0.0072(14)
C17 0.0179(13) 0.0200(12) 0.0201(13) -0.0001(13) -0.0004(12) 0.0010(10)
N2 0.0212(13) 0.0242(13) 0.0196(13) -0.0037(10) -0.0012(10) 0.0010(10)
C18 0.0295(17) 0.0396(19) 0.0170(15) -0.0086(14) -0.0081(13) 0.0081(15)
C19 0.039(2) 0.0387(19) 0.047(2) -0.0204(18) -0.0254(18) 0.0096(18)
C20 0.041(2) 0.042(2) 0.0299(18) -0.0048(16) -0.0135(16) 0.0128(16)
C21 0.043(2) 0.076(3) 0.0169(16) 0.0021(18) 0.0033(15) 0.015(2)
Pd2 0.01476(9) 0.01688(9) 0.01446(9) 0.00188(9) -0.00094(9) -0.00119(7)
O4 0.0194(9) 0.0209(9) 0.0193(9) 0.0032(8) -0.0004(10) -0.0033(8)
Cl2 0.0207(3) 0.0228(3) 0.0204(3) -0.0051(3) -0.0017(3) -0.0022(3)
C31 0.0177(14) 0.0235(15) 0.0179(13) 0.0017(12) 0.0016(11) -0.0012(11)
N4 0.0257(13) 0.0225(13) 0.0172(12) 0.0043(10) -0.0050(10) -0.0051(11)
C32 0.0225(15) 0.0190(14) 0.0198(14) 0.0048(11) -0.0038(11) -0.0054(12)
C33 0.0181(14) 0.0236(14) 0.0185(15) 0.0045(12) -0.0003(11) -0.0012(11)
C34 0.0233(15) 0.0278(16) 0.0206(15) 0.0042(12) -0.0028(12) -0.0044(13)
N6 0.0402(17) 0.0275(15) 0.0301(15) 0.0102(12) -0.0133(13) -0.0164(13)
C35 0.0231(16) 0.0277(16) 0.0282(16) 0.0077(13) -0.0075(12) -0.0114(13)
C36 0.0323(18) 0.0271(17) 0.0277(16) 0.0098(14) -0.0030(13) -0.0109(13)
C37 0.041(2) 0.0275(17) 0.0238(16) 0.0110(13) -0.0116(14) -0.0157(15)
C38 0.048(2) 0.0297(18) 0.0275(17) 0.0135(14) -0.0179(16) -0.0169(16)
C43 0.0267(15) 0.0228(14) 0.0228(15) 0.0020(12) -0.0025(13) -0.0104(11)
C44 0.039(2) 0.0311(18) 0.0271(17) -0.0058(14) -0.0025(15) -0.0094(15)
C45 0.0246(16) 0.0408(19) 0.0314(19) 0.0024(14) -0.0012(13) -0.0126(14)
C46 0.052(2) 0.0237(16) 0.039(2) 0.0074(14) -0.0129(18) -0.0151(16)
C47 0.0176(13) 0.0174(13) 0.0167(14) 0.0015(11) -0.0020(11) 0.0017(11)
N5 0.0265(14) 0.0191(12) 0.0197(13) -0.0023(10) -0.0008(11) -0.0008(10)
C48 0.047(2) 0.0275(17) 0.0188(15) 0.0055(13) 0.0021(14) -0.0063(15)
C49 0.047(2) 0.042(2) 0.036(2) 0.0025(17) 0.0080(17) -0.0132(18)
C50 0.062(3) 0.0278(18) 0.041(2) 0.0098(17) -0.0027(19) 0.0015(18)
C51 0.078(3) 0.039(2) 0.0199(17) 0.0026(15) 0.0008(19) -0.016(2)

loop_
_atom_type_symbol
_atom_type_description
_atom_type_scat_dispersion_real
_atom_type_scat_dispersion_imag
_atom_type_scat_source
C C 0.0033 0.0016 'International Tables Vol C Tables 4.2.6.8 and 6.1.1.4'
H H 0.0000 0.0000 'International Tables Vol C Tables 4.2.6.8 and 6.1.1.4'
N N 0.0061 0.0033 'International Tables Vol C Tables 4.2.6.8 and 6.1.1.4'
O O 0.0106 0.0060 'International Tables Vol C Tables 4.2.6.8 and 6.1.1.4'
Cl Cl 0.1484 0.1585 'International Tables Vol C Tables 4.2.6.8 and 6.1.1.4'
Pd Pd -0.9988 1.0072 'International Tables Vol C Tables 4.2.6.8 and 6.1.1.4'

loop_
_geom_angle_atom_site_label_1
_geom_angle_atom_site_label_2
_geom_angle_atom_site_label_3
_geom_angle
C17 Pd1 C1 95.89(12)
C17 Pd1 O1 176.72(11)
C1 Pd1 O1 82.15(10)
C17 Pd1 Cl1 88.92(8)
C1 Pd1 Cl1 175.10(9)
O1 Pd1 Cl1 93.00(6)
C17 Pd1 Pd2 82.29(8)
C1 Pd1 Pd2 81.80(8)
O1 Pd1 Pd2 99.98(6)
Cl1 Pd1 Pd2 99.87(2)
C3 O1 Pd1 111.24(18)
N1 C1 C2 125.9(3)
N1 C1 Pd1 122.9(2)
C2 C1 Pd1 111.2(2)
C1 N1 C13 131.9(3)
C3 C2 C1 114.2(3)
O1 C3 C2 120.9(3)
O1 C3 C4 114.8(3)
C2 C3 C4 124.3(3)
N3 C4 C5 123.3(3)
N3 C4 C3 118.0(3)
C5 C4 C3 118.6(3)
C4 N3 C8 117.3(3)
C4 C5 C6 118.5(3)
C7 C6 C5 118.6(3)
C6 C7 C8 119.2(3)
N3 C8 C7 122.9(3)
N3 C8 C9 114.6(3)
C7 C8 C9 122.5(3)
O3 C9 O2 110.3(3)
O3 C9 C10 113.2(3)
O2 C9 C10 106.3(3)
O3 C9 C8 105.5(3)
O2 C9 C8 110.3(3)
C10 C9 C8 111.3(3)
C11 O2 C9 113.9(3)
C9 O3 C12 115.4(3)
N1 C13 C14 110.2(2)
N1 C13 C15 111.3(2)
C14 C13 C15 111.4(3)
N1 C13 C16 104.6(2)
C14 C13 C16 109.7(3)
C15 C13 C16 109.5(3)
N2 C17 Pd1 178.7(3)
C17 N2 C18 173.6(3)
N2 C18 C21 106.5(3)
N2 C18 C19 106.7(3)
C21 C18 C19 112.0(3)
N2 C18 C20 108.4(3)
C21 C18 C20 111.9(3)
C19 C18 C20 111.1(3)
C47 Pd2 C31 92.04(12)
C47 Pd2 O4 167.03(10)
C31 Pd2 O4 82.21(11)
C47 Pd2 Cl2 90.47(9)
C31 Pd2 Cl2 175.52(9)
O4 Pd2 Cl2 94.58(6)
C47 Pd2 Pd1 98.63(9)
C31 Pd2 Pd1 82.68(9)
O4 Pd2 Pd1 92.18(6)
Cl2 Pd2 Pd1 100.62(2)
C33 O4 Pd2 109.42(18)
N4 C31 C32 125.6(3)
N4 C31 Pd2 123.3(2)
C32 C31 Pd2 111.1(2)
C31 N4 C43 130.2(3)
C33 C32 C31 114.0(3)
O4 C33 C32 121.8(3)
O4 C33 C34 116.3(3)
C32 C33 C34 121.8(3)
N6 C34 C35 122.5(3)
N6 C34 C33 117.3(3)
C35 C34 C33 120.2(3)
C38 N6 C34 117.8(3)
C36 C35 C34 119.1(3)
C35 C36 C37 118.3(3)
C36 C37 C38 119.4(3)
N6 C38 C37 122.8(3)
N6 C38 C39 114.8(3)
C37 C38 C39 122.2(3)
N6 C38 C39' 116.1(4)
C37 C38 C39' 117.4(4)
C39 C38 C39' 25.1(3)
O6 C39 O5 104.5(4)
O6 C39 C38 107.6(3)
O5 C39 C38 103.2(3)
O6 C39 C40 102.3(4)
O5 C39 C40 127.3(5)
C38 C39 C40 110.6(4)
C41 O5 C39 113.9(4)
C42 O6 C39 117.2(5)
O6' C39' O5' 104.3(7)
O6' C39' C38 102.8(7)
O5' C39' C38 96.4(6)
O6' C39' C40' 113.2(9)
O5' C39' C40' 118.6(9)
C38 C39' C40' 119.0(8)
C41' O5' C39' 112.3(7)
C42' O6' C39' 102.6(8)
N4 C43 C45 109.5(3)
N4 C43 C44 110.9(3)
C45 C43 C44 112.6(3)
N4 C43 C46 104.7(3)
C45 C43 C46 109.9(3)
C44 C43 C46 109.0(3)
N5 C47 Pd2 171.3(3)
C47 N5 C48 173.8(3)
N5 C48 C50 106.6(3)
N5 C48 C51 108.4(3)
C50 C48 C51 113.3(3)
N5 C48 C49 105.7(3)
C50 C48 C49 111.3(3)
C51 C48 C49 111.1(3)

loop_
_geom_bond_atom_site_label_1
_geom_bond_atom_site_label_2
_geom_bond_distance
Pd1 C17 1.914(3)
Pd1 C1 1.988(3)
Pd1 O1 2.021(2)
Pd1 Cl1 2.3846(8)
Pd1 Pd2 3.1652(3)
O1 C3 1.293(4)
C1 N1 1.324(4)
C1 C2 1.412(4)
N1 C13 1.498(4)
C2 C3 1.386(4)
C3 C4 1.492(4)
C4 N3 1.341(4)
C4 C5 1.391(4)
N3 C8 1.346(4)
C5 C6 1.392(4)
C6 C7 1.377(5)
C7 C8 1.390(4)
C8 C9 1.531(4)
C9 O3 1.417(4)
C9 O2 1.419(4)
C9 C10 1.505(5)
C11 O2 1.415(5)
C12 O3 1.422(4)
C13 C14 1.519(4)
C13 C15 1.525(4)
C13 C16 1.527(4)
C17 N2 1.150(4)
N2 C18 1.463(4)
C18 C21 1.517(5)
C18 C19 1.522(5)
C18 C20 1.524(5)
Pd2 C47 1.912(3)
Pd2 C31 1.978(3)
Pd2 O4 2.048(2)
Pd2 Cl2 2.3956(7)
O4 C33 1.289(4)
C31 N4 1.326(4)
C31 C32 1.408(4)
N4 C43 1.493(4)
C32 C33 1.389(4)
C33 C34 1.487(4)
C34 N6 1.342(4)
C34 C35 1.397(4)
N6 C38 1.334(4)
C35 C36 1.377(4)
C36 C37 1.381(5)
C37 C38 1.386(4)
C38 C39 1.564(6)
C38 C39' 1.565(10)
C39 O6 1.415(6)
C39 O5 1.424(5)
C39 C40 1.591(9)
C41 O5 1.420(6)
C42 O6 1.311(8)
C39' O6' 1.400(11)
C39' O5' 1.551(10)
C39' C40' 1.641(14)
C41' O5' 1.446(9)
C42' O6' 1.379(12)
C43 C45 1.525(5)
C43 C44 1.526(5)
C43 C46 1.529(5)
C47 N5 1.142(4)
N5 C48 1.464(4)
C48 C50 1.509(5)
C48 C51 1.513(5)
C48 C49 1.546(6)

loop_
_geom_hbond_atom_site_label_D
_geom_hbond_atom_site_label_H
_geom_hbond_atom_site_label_A
_geom_hbond_distance_DH
_geom_hbond_distance_HA
_geom_hbond_distance_DA
_geom_hbond_angle_DHA
_geom_hbond_site_symmetry_A
C16 H16C O2 0.98 2.58 3.542(4) 167.4 4_755
C50 H50B O1 0.98 2.56 3.340(4) 137.0 2_765
